data_2106167
loop_
_publ_author_name
'Yakel, H.L.jr.'

_publ_section_title
;
 Atom distributions in sigma-phases. II. Estimations of average
 site-occupation parameters in a sigme-phase containing Fe, Cr, Ni, Mo and
 Mn
;
_journal_name_full 'Acta Crystallographica B (39,1983-)'
_journal_page_first 28
_journal_page_last 33
_journal_volume 39
_journal_year 1983
_chemical_formula_sum 'Cr9.32 Fe15.52 Mn0.37 Mo2.21 Ni2.6'
_space_group_IT_number 136
_symmetry_space_group_name_Hall '-P 4n 2n'
_symmetry_space_group_name_H-M 'P 42/m n m'
_cell_angle_alpha 90
_cell_angle_beta 90
_cell_angle_gamma 90
_cell_formula_units_Z 1
_cell_length_a 8.839
_cell_length_b 8.839
_cell_length_c 4.5973
_cell_volume 359.177
_citation_journal_id_ASTM ASBSDK
_cod_data_source_file Yakel_ASBSDK_1983_1288.cif
_cod_data_source_block Cr9.32Fe15.52Mn0.37Mo2.21Ni2.6
_cod_original_cell_volume 359.1775
_cod_database_code 2106167

loop_
_symmetry_equiv_pos_as_xyz
x,y,z
-y+1/2,x+1/2,z+1/2
-x,-y,z
y+1/2,-x+1/2,z+1/2
x+1/2,-y+1/2,-z+1/2
y,x,-z
-x+1/2,y+1/2,-z+1/2
-y,-x,-z
-x,-y,-z
y-1/2,-x-1/2,-z-1/2
x,y,-z
-y-1/2,x-1/2,-z-1/2
-x-1/2,y-1/2,z-1/2
-y,-x,z
x-1/2,-y-1/2,z-1/2
y,x,z

loop_
_atom_site_label
_atom_site_type_symbol
_atom_site_fract_x
_atom_site_fract_y
_atom_site_fract_z
_atom_site_occupancy
_atom_site_U_iso_or_equiv
Cr3 Cr 0.46371 0.13057 0 0.379 0.0
Mn3 Mn 0.46371 0.13057 0 0.01 0.0
Fe1 Fe 0 0 0 0.775 0.0
Ni2 Ni 0.398 0.398 0 0.022 0.0
Ni4 Ni 0.73868 0.06572 0 0.25 0.0
Cr5 Cr 0.18302 0.18302 0.2512 0.513 0.0
Mo2 Mo 0.398 0.398 0 0.32 0.0
Fe5 Fe 0.18302 0.18302 0.2512 0.438 0.0
Mn5 Mn 0.18302 0.18302 0.2512 0.002 0.0
Mn1 Mn 0 0 0 0.005 0.0
Mo1 Mo 0 0 0 0.055 0.0
Cr2 Cr 0.398 0.398 0 0.333 0.0
Mo3 Mo 0.46371 0.13057 0 0.074 0.0
Fe2 Fe 0.398 0.398 0 0.318 0.0
Ni3 Ni 0.46371 0.13057 0 0.04 0.0
Fe4 Fe 0.73868 0.06572 0 0.65 0.0
Ni1 Ni 0 0 0 0.02 0.0
Ni5 Ni 0.18302 0.18302 0.2512 0.019 0.0
Mn4 Mn 0.73868 0.06572 0 0.03 0.0
Mo5 Mo 0.18302 0.18302 0.2512 0.028 0.0
Fe3 Fe 0.46371 0.13057 0 0.499 0.0
Cr1 Cr 0 0 0 0.145 0.0
Mn2 Mn 0.398 0.398 0 0.006 0.0
Cr4 Cr 0.73868 0.06572 0 0.07 0.0
